data_7204814
loop_
_publ_author_name
'Carmalt, Claire J.'
'Manning, Troy D.'
'Parkin, Ivan P.'
'Peters, Emily S.'
'Hector, Andrew L.'

_publ_section_title
;
 Formation of a new (1T) trigonal NbS2 polytype via atmospheric
 pressure chemical vapour depositionElectronic supplementary
 information (ESI) available: structure refinements of the NbS2 films
 and crystallographic data in CIF format. See
 http://www.rsc.org/suppdata/jm/b3/b315782m/
;
_journal_issue 3
_journal_name_full 'Journal of Materials Chemistry'
_journal_page_first 290
_journal_paper_doi 10.1039/b315782m
_journal_volume 14
_journal_year 2004
_chemical_formula_moiety 'Nb S2'
_chemical_formula_structural 'Nb S2'
_chemical_formula_sum 'Nb S2'
_chemical_formula_weight 157.03
_chemical_name_common '1T niobium disulfide'
_chemical_name_systematic 'niobium disulfide'
_space_group_IT_number 164
_symmetry_cell_setting trigonal
_symmetry_space_group_name_Hall '-P 3 2"'
_symmetry_space_group_name_H-M 'P -3 m 1'
_audit_creation_date 2003-08-22T13:48
_audit_creation_method 'from EXP file using GSAS2CIF'
_audit_update_record ' 2003-08-22T13:48  Initial CIF as created by GSAS2CIF'
_cell_angle_alpha 90.0
_cell_angle_beta 90.0
_cell_angle_gamma 120.0
_cell_formula_units_Z 1
_cell_length_a 3.420(6)
_cell_length_b 3.42
_cell_length_c 5.938(11)
_cell_measurement_temperature 293
_cell_volume 60.15(15)
_computing_data_collection PINCER
_computing_structure_refinement
; GSAS General Structure Analysis System, Larson, A C and Von Dreele, R B,
Neutron Scattering Centre, MS-H805, Los Alamos National Laboratory, Los Alamos,
NM (2001).
;
_diffrn_ambient_temperature 293
_diffrn_detector 'scintillation counter'
_diffrn_detector_type
; Enhanced Dynamic Range scintillation counter (Cockerton and Tanner, 
Adv. X-ray Anal, 1995, 38, 371)
;
_diffrn_measurement_device_type ' Daresury built stage (Tang et al, J Synchrotron Rad, 1998, 69, 1224)'
_diffrn_radiation_polarisn_ratio 0.95
_diffrn_radiation_probe x-ray
_diffrn_radiation_type synchrotron
_diffrn_radiation_wavelength 1.2982
_diffrn_source synchrotron
_diffrn_source_type 'SRS beamline 2.3'
_exptl_absorpt_correction_T_max 1.00000
_exptl_absorpt_correction_T_min 1.00000
_exptl_absorpt_process_details
;   GSAS Absorption/surface roughness correction: function number 1
 Linear absorption correction
Term =      0.0000    
Correction is not refined.
;
_pd_block_id 2003-08-22T13:48|1TTRIG||
_pd_calc_method 'Rietveld Refinement'
_pd_instr_location ' UK Synchrotron Radiation Source, Daresbury Laboratory, Cheshire'
_pd_meas_2theta_range_inc 0.05
_pd_meas_2theta_range_max 69.95
_pd_meas_2theta_range_min 10.0
_pd_meas_number_of_points 1200
_pd_meas_scan_method step
_pd_phase_name 'NbS2 hexagonal P-3m1'
_pd_prep_pressure 100
_pd_prep_temperature 893
_pd_proc_2theta_range_inc 0.05
_pd_proc_2theta_range_max 69.9413
_pd_proc_2theta_range_min 9.9913
_pd_proc_info_data_reduction
; data contained a large glass background and was corrected by subtracting a
heavily smoothed and normalised glass dataset collected in the same
configuration
;
_pd_proc_info_datetime 2003-08-22T13:48:13
_pd_proc_ls_background_function
;   GSAS Background function number 2 with  6 terms.
 Cosine Fourier series
      1:   -4541.44     2:    8641.89     3:   -5779.38     4:    3008.45    
      5:   -1164.90     6:    261.372    
;
_pd_proc_ls_peak_cutoff 0.00100
_pd_proc_ls_pref_orient_corr
;   March-Dollase
 AXIS  1 Ratio=   1.27329  h= 0.000  k= 0.000  l= 1.000
 Prefered orientation correction range: Min=   0.48441, Max=   1.43679
;
_pd_proc_ls_profile_function
;
 CW Profile function number 2 with  18 terms
 Profile coefficients for Simpson's rule integration of pseudovoigt function
 C.J. Howard (1982). J. Appl. Cryst.,15,615-620.
 P. Thompson, D.E. Cox & J.B. Hastings (1987). J. Appl. Cryst.,20,79-83.
 Peak tails are ignored  where the intensity is below 0.0010 times the peak
   Aniso. broadening axis   0.0   0.0   1.0
;
_pd_proc_ls_prof_R_factor 0.0520
_pd_proc_ls_prof_wR_expected 0.0477
_pd_proc_ls_prof_wR_factor 0.0652
_pd_proc_number_of_points 1200
_pd_spec_mounting 'thin film on glass substrate'
_pd_spec_mount_mode reflection
_pd_spec_shape flat_sheet
_pd_spec_size_axial 'effectively infinite'
_pd_spec_size_thick 0.016
_refine_ls_goodness_of_fit_all 1.38
_refine_ls_matrix_type full
_refine_ls_number_parameters 15
_refine_ls_number_restraints 0
_refine_ls_R_Fsqd_factor 0.36152
_refine_ls_shift/su_max 0.07
_refine_ls_shift/su_mean 0.01
_reflns_d_resolution_high 1.186
_reflns_d_resolution_low 5.938
_reflns_limit_h_max 2
_reflns_limit_h_min 0
_reflns_limit_k_max 1
_reflns_limit_k_min 0
_reflns_limit_l_max 5
_reflns_limit_l_min -5
_reflns_number_observed 25
_cod_data_source_file b315782m.txt
_cod_data_source_block 1TTRIG_publ
_cod_depositor_comments
;
The following automatic conversions were performed:
'_geom_angle_publ_flag' value 'N' changed to 'n' according to
'/home/saulius/struct/CIF-dictionaries/cif_core.dic' dictionary named
'cif_core.dic' version 2.4.1 from 2010-06-29 (18
times).

'_geom_bond_publ_flag' value 'N' changed to 'n' according to
'/home/saulius/struct/CIF-dictionaries/cif_core.dic' dictionary named
'cif_core.dic' version 2.4.1 from 2010-06-29 (9 times).

Automatic conversion script
Id: cif_fix_enum 1527 2010-12-29 10:47:43Z saulius 
;
_cod_original_cell_volume 60.15967
_cod_original_sg_symbol_Hall 'P -3 m 1'
_cod_database_code 7204814
_gsas_exptl_extinct_corr_t_min 1.00000
_gsas_exptl_extinct_corr_t_max 1.00000

loop_
_symmetry_equiv_pos_site_id
_symmetry_equiv_pos_as_xyz
1 +x,+y,+z
2 -y,x-y,+z
3 y-x,-x,+z
4 y-x,+y,+z
5 -y,-x,+z
6 +x,x-y,+z
-1 -x,-y,-z
-2 +y,y-x,-z
-3 x-y,+x,-z
-4 x-y,-y,-z
-5 +y,+x,-z
-6 -x,y-x,-z

loop_
_atom_site_type_symbol
_atom_site_label
_atom_site_fract_x
_atom_site_fract_y
_atom_site_fract_z
_atom_site_occupancy
_atom_site_thermal_displace_type
_atom_site_U_iso_or_equiv
_atom_site_symmetry_multiplicity
NB Nb1 0.0 0.0 0.0 1.0 Uiso 0.035(4) 1
S S2 0.33333 0.66667 0.2491(29) 1.0 Uiso 0.016(6) 2

loop_
_atom_type_symbol
_atom_type_number_in_cell
_atom_type_scat_dispersion_real
_atom_type_scat_dispersion_imag
_atom_type_scat_Cromer_Mann_a1
_atom_type_scat_Cromer_Mann_a2
_atom_type_scat_Cromer_Mann_a3
_atom_type_scat_Cromer_Mann_a4
_atom_type_scat_Cromer_Mann_b1
_atom_type_scat_Cromer_Mann_b2
_atom_type_scat_Cromer_Mann_b3
_atom_type_scat_Cromer_Mann_b4
_atom_type_scat_Cromer_Mann_c
_atom_type_scat_source
NB 1.0 -0.248 2.482 17.6142 1.18865 12.0144 11.7660 4.04183 0.20479 3.53346 69.7957 3.75591 International_Tables_Vol_C
S 2.0 0.319 0.557 6.90530 1.46790 5.20340 22.2151 1.43790 0.25360 1.58630 56.1720 0.86690 International_Tables_Vol_C

loop_
_geom_angle_atom_site_label_1
_geom_angle_atom_site_label_2
_geom_angle_atom_site_label_3
_geom_angle
_geom_angle_site_symmetry_1
_geom_angle_site_symmetry_2
_geom_angle_site_symmetry_3
_geom_angle_publ_flag
S2 Nb1 S2 87.8(5) 1_445 . 1_545 n
S2 Nb1 S2 87.8(5) 1_445 . 1_555 n
S2 Nb1 S2 92.2(5) 1_445 . -1_555 n
S2 Nb1 S2 92.2(5) 1_445 . -1_565 n
S2 Nb1 S2 179.9604 1_445 . -1_665 n
S2 Nb1 S2 87.8(5) 1_545 . 1_555 n
S2 Nb1 S2 92.2(5) 1_545 . -1_555 n
S2 Nb1 S2 179.9604 1_545 . -1_565 n
S2 Nb1 S2 92.2(5) 1_545 . -1_665 n
S2 Nb1 S2 179.9657 1_555 . -1_555 n
S2 Nb1 S2 92.2(5) 1_555 . -1_565 n
S2 Nb1 S2 92.2(5) 1_555 . -1_665 n
S2 Nb1 S2 87.8(5) -1_555 . -1_565 n
S2 Nb1 S2 87.8(5) -1_555 . -1_665 n
S2 Nb1 S2 87.8(5) -1_565 . -1_665 n
Nb1 S2 Nb1 87.8(5) 1_555 . 1_565 n
Nb1 S2 Nb1 87.8(5) 1_555 . 1_665 n
Nb1 S2 Nb1 87.8(5) 1_565 . 1_665 n

loop_
_geom_bond_atom_site_label_1
_geom_bond_atom_site_label_2
_geom_bond_distance
_geom_bond_site_symmetry_1
_geom_bond_site_symmetry_2
_geom_bond_publ_flag
Nb1 S2 2.467(11) . 1_445 n
Nb1 S2 2.467(11) . 1_545 n
Nb1 S2 2.467(11) . 1_555 n
Nb1 S2 2.467(11) . -1_555 n
Nb1 S2 2.467(11) . -1_565 n
Nb1 S2 2.467(11) . -1_665 n
S2 Nb1 2.467(11) . 1_555 n
S2 Nb1 2.467(11) . 1_565 n
S2 Nb1 2.467(11) . 1_665 n
